data_1527486
loop_
_publ_author_name
'Harrison, R.W.'
'Trotter, J.'

_publ_section_title
;
 Structure of ammonium difluorophosphate
;
_journal_name_full
;
Journal of the Chemical Society A: Inorganic, Physical, Theoretical (1966-1971)
;
_journal_page_first 1783
_journal_page_last 1787
_journal_volume 1969
_journal_year 1969
_chemical_formula_sum 'F2 H4 N O2 P'
_chemical_name_systematic '(N H4) (P O2 F2)'
_space_group_IT_number 62
_symmetry_space_group_name_Hall '-P 2ac 2n'
_symmetry_space_group_name_H-M 'P n m a'
_cell_angle_alpha 90
_cell_angle_beta 90
_cell_angle_gamma 90
_cell_formula_units_Z 4
_cell_length_a 8.13
_cell_length_b 6.43
_cell_length_c 7.86
_cell_volume 410.889
_citation_journal_id_ASTM JCSIAP
_cod_data_source_file Harrison_JCSIAP_1969_1872.cif
_cod_data_source_block H4F2N1O2P1
_cod_original_cell_volume 410.8886
_cod_original_formula_sum 'H4 F2 N1 O2 P1'
_cod_database_code 1527486

loop_
_symmetry_equiv_pos_as_xyz
x,y,z
-x+1/2,-y,z+1/2
x+1/2,-y+1/2,-z+1/2
-x,y+1/2,-z
-x,-y,-z
x-1/2,y,-z-1/2
-x-1/2,y-1/2,z-1/2
x,-y-1/2,z

loop_
_atom_site_label
_atom_site_type_symbol
_atom_site_fract_x
_atom_site_fract_y
_atom_site_fract_z
_atom_site_occupancy
_atom_site_U_iso_or_equiv
H3 H+1 0.08 0.15 0.19 1 0.0
H1 H+1 0.13 0.25 0.04 1 0.0
F1 F-1 0.2446 0.25 -0.4523 1 0.0
N1 N-3 0.129 0.25 0.143 1 0.0
P1 P+5 0.1073 0.25 -0.3223 1 0.0
O1 O-2 0.111 0.0575 -0.2292 1 0.0
F2 F-1 -0.038 0.25 -0.4435 1 0.0
H2 H+1 0.22 0.25 0.17 1 0.0
